data_4062200
loop_
_publ_author_name
'Vicente, Jos\'e'
'Abad, Jos\'e-Antonio'
'Clemente, Rafael'
'L\'opez-Serrano, Joaqu\'in'
'Ram\'irez de Arellano, M. Carmen'
'Jones, Peter G.'
'Bautista, Delia'

_publ_section_title
;
 Mercurated and Palladated Iminophosphoranes. Synthesis and Reactivity
;
_journal_issue 21
_journal_name_full Organometallics
_journal_page_first 4248
_journal_page_last 4259
_journal_paper_doi 10.1021/om0303552
_journal_volume 22
_journal_year 2003
_chemical_formula_sum 'C25 H21 Cl Hg N P'
_chemical_formula_weight 602.44
_space_group_IT_number 2
_symmetry_cell_setting triclinic
_symmetry_space_group_name_Hall '-P 1'
_symmetry_space_group_name_H-M 'P -1'
_cell_angle_alpha 86.500(18)
_cell_angle_beta 72.212(14)
_cell_angle_gamma 85.46(2)
_cell_formula_units_Z 2
_cell_length_a 8.978(2)
_cell_length_b 10.714(3)
_cell_length_c 12.053(3)
_cell_measurement_temperature 173(2)
_cell_volume 1099.6(5)
_diffrn_ambient_temperature 173(2)
_exptl_crystal_density_diffrn 1.819
_cod_depositor_comments
;
The following automatic conversions were performed:
'_symmetry_cell_setting' value 'Triclinic' changed to 'triclinic'
according to '/home/saulius/struct/CIF-dictionaries/cif_core.dic'
dictionary named 'cif_core.dic' version 2.4.1 from 2010-06-29.

Automatic conversion script
Id: cif_fix_enum 1527 2010-12-29 10:47:43Z saulius 
;
_cod_database_code 4062200

loop_
_symmetry_equiv_pos_as_xyz
'x, y, z'
'-x, -y, -z'

loop_
_atom_site_label
_atom_site_type_symbol
_atom_site_fract_x
_atom_site_fract_y
_atom_site_fract_z
_atom_site_U_iso_or_equiv
_atom_site_adp_type
_atom_site_occupancy
_atom_site_symmetry_multiplicity
_atom_site_calc_flag
_atom_site_refinement_flags
_atom_site_disorder_assembly
_atom_site_disorder_group
Hg Hg 0.26931(2) 0.471161(16) -0.019967(15) 0.01900(8) Uani 1 1 d . . .
Cl Cl 0.42827(16) 0.33958(13) 0.06205(12) 0.0340(3) Uani 1 1 d . . .
P P 0.18114(13) 0.29017(10) -0.30393(10) 0.0139(2) Uani 1 1 d . . .
N N 0.1655(4) 0.3803(4) -0.2018(3) 0.0172(8) Uani 1 1 d . . .
C1 C 0.1408(5) 0.5750(4) -0.1102(4) 0.0171(9) Uani 1 1 d D . .
C2 C 0.1089(5) 0.5053(4) -0.1950(4) 0.0153(9) Uani 1 1 d D . .
C3 C 0.0223(5) 0.5662(4) -0.2633(4) 0.0204(10) Uani 1 1 d D . .
H3 H -0.0028 0.5210 -0.3199 0.024 Uiso 1 1 calc R . .
C4 C -0.0275(6) 0.6921(5) -0.2494(5) 0.0240(11) Uani 1 1 d D . .
H4 H -0.0860 0.7312 -0.2971 0.029 Uiso 1 1 calc R . .
C5 C 0.0058(6) 0.7622(4) -0.1682(4) 0.0231(11) Uani 1 1 d D . .
C6 C 0.0901(5) 0.7008(4) -0.0986(4) 0.0209(10) Uani 1 1 d D . .
H6 H 0.1136 0.7465 -0.0416 0.025 Uiso 1 1 calc R . .
C7 C -0.0470(7) 0.8992(5) -0.1558(6) 0.0363(14) Uani 1 1 d . . .
H7A H -0.0205 0.9312 -0.0902 0.044 Uiso 1 1 calc R . .
H7B H -0.1607 0.9094 -0.1415 0.044 Uiso 1 1 calc R . .
H7C H 0.0057 0.9461 -0.2276 0.044 Uiso 1 1 calc R . .
C11 C 0.2967(5) 0.3412(4) -0.4487(4) 0.0165(9) Uani 1 1 d D . .
C12 C 0.2290(6) 0.4032(5) -0.5279(4) 0.0252(11) Uani 1 1 d D . .
H12 H 0.1181 0.4148 -0.5089 0.030 Uiso 1 1 calc R . .
C13 C 0.3231(6) 0.4482(5) -0.6346(5) 0.0321(12) Uani 1 1 d D . .
H13 H 0.2765 0.4895 -0.6889 0.039 Uiso 1 1 calc R . .
C14 C 0.4841(6) 0.4332(5) -0.6622(5) 0.0285(12) Uani 1 1 d D . .
H14 H 0.5481 0.4649 -0.7350 0.034 Uiso 1 1 calc R . .
C15 C 0.5523(6) 0.3722(4) -0.5841(5) 0.0253(11) Uani 1 1 d D . .
H15 H 0.6632 0.3612 -0.6037 0.030 Uiso 1 1 calc R . .
C16 C 0.4602(5) 0.3271(4) -0.4776(4) 0.0212(10) Uani 1 1 d D . .
H16 H 0.5079 0.2862 -0.4237 0.025 Uiso 1 1 calc R . .
C21 C -0.0023(5) 0.2438(4) -0.3183(4) 0.0171(9) Uani 1 1 d D . .
C22 C -0.0117(6) 0.1845(5) -0.4150(5) 0.0279(11) Uani 1 1 d D . .
H22 H 0.0786 0.1748 -0.4810 0.033 Uiso 1 1 calc R . .
C23 C -0.1512(6) 0.1395(5) -0.4160(5) 0.0341(13) Uani 1 1 d D . .
H23 H -0.1570 0.1004 -0.4830 0.041 Uiso 1 1 calc R . .
C24 C -0.2828(6) 0.1514(5) -0.3191(5) 0.0336(13) Uani 1 1 d D . .
H24 H -0.3780 0.1183 -0.3189 0.040 Uiso 1 1 calc R . .
C25 C -0.2748(6) 0.2114(5) -0.2233(5) 0.0340(13) Uani 1 1 d D . .
H25 H -0.3651 0.2209 -0.1574 0.041 Uiso 1 1 calc R . .
C26 C -0.1352(5) 0.2580(5) -0.2229(5) 0.0242(11) Uani 1 1 d D . .
H26 H -0.1306 0.2998 -0.1568 0.029 Uiso 1 1 calc R . .
C31 C 0.2768(5) 0.1456(4) -0.2690(4) 0.0189(10) Uani 1 1 d D . .
C32 C 0.3272(6) 0.0525(4) -0.3511(5) 0.0258(11) Uani 1 1 d D . .
H32 H 0.3158 0.0675 -0.4267 0.031 Uiso 1 1 calc R . .
C33 C 0.3928(6) -0.0602(5) -0.3232(5) 0.0360(14) Uani 1 1 d D . .
H33 H 0.4271 -0.1226 -0.3799 0.043 Uiso 1 1 calc R . .
C34 C 0.4094(7) -0.0839(5) -0.2150(6) 0.0414(16) Uani 1 1 d D . .
H34 H 0.4544 -0.1626 -0.1963 0.050 Uiso 1 1 calc R . .
C35 C 0.3606(7) 0.0069(5) -0.1328(5) 0.0365(14) Uani 1 1 d D . .
H35 H 0.3725 -0.0095 -0.0575 0.044 Uiso 1 1 calc R . .
C36 C 0.2942(6) 0.1223(5) -0.1590(5) 0.0247(11) Uani 1 1 d D . .
H36 H 0.2610 0.1845 -0.1022 0.030 Uiso 1 1 calc R . .

loop_
_atom_site_aniso_label
_atom_site_aniso_U_11
_atom_site_aniso_U_22
_atom_site_aniso_U_33
_atom_site_aniso_U_23
_atom_site_aniso_U_13
_atom_site_aniso_U_12
Hg 0.02333(11) 0.02099(11) 0.01599(11) -0.00046(7) -0.01036(7) -0.00364(7)
Cl 0.0381(7) 0.0378(7) 0.0318(7) 0.0067(6) -0.0209(6) -0.0008(6)
P 0.0155(5) 0.0122(5) 0.0156(6) -0.0025(4) -0.0066(5) -0.0010(4)
N 0.024(2) 0.0146(19) 0.017(2) -0.0037(15) -0.0112(16) -0.0018(15)
C1 0.014(2) 0.020(2) 0.019(2) -0.0007(19) -0.0061(18) -0.0026(17)
C2 0.016(2) 0.017(2) 0.013(2) -0.0018(17) -0.0034(17) -0.0028(17)
C3 0.023(2) 0.021(2) 0.020(2) -0.0033(19) -0.010(2) -0.0023(19)
C4 0.024(2) 0.022(3) 0.028(3) 0.001(2) -0.011(2) 0.000(2)
C5 0.027(3) 0.013(2) 0.026(3) -0.001(2) -0.004(2) -0.0024(19)
C6 0.024(2) 0.020(2) 0.020(3) -0.0054(19) -0.007(2) -0.0061(19)
C7 0.046(3) 0.018(3) 0.043(4) -0.002(2) -0.012(3) 0.001(2)
C11 0.021(2) 0.013(2) 0.016(2) -0.0028(17) -0.0051(19) -0.0051(17)
C12 0.021(2) 0.034(3) 0.024(3) -0.002(2) -0.010(2) -0.007(2)
C13 0.037(3) 0.041(3) 0.023(3) 0.008(2) -0.014(2) -0.012(2)
C14 0.032(3) 0.032(3) 0.019(3) -0.001(2) -0.001(2) -0.014(2)
C15 0.021(2) 0.019(2) 0.034(3) -0.011(2) -0.002(2) -0.0054(19)
C16 0.024(2) 0.014(2) 0.028(3) -0.0015(19) -0.012(2) -0.0028(18)
C21 0.022(2) 0.012(2) 0.020(2) 0.0013(18) -0.0106(19) -0.0028(17)
C22 0.026(3) 0.032(3) 0.027(3) -0.005(2) -0.009(2) -0.008(2)
C23 0.036(3) 0.037(3) 0.039(3) -0.001(3) -0.022(3) -0.013(2)
C24 0.025(3) 0.029(3) 0.055(4) 0.012(3) -0.024(3) -0.011(2)
C25 0.019(2) 0.033(3) 0.046(4) 0.011(3) -0.005(2) 0.000(2)
C26 0.024(2) 0.021(2) 0.029(3) 0.001(2) -0.009(2) 0.0009(19)
C31 0.016(2) 0.012(2) 0.030(3) -0.0006(19) -0.009(2) -0.0034(17)
C32 0.029(3) 0.018(2) 0.032(3) -0.005(2) -0.010(2) -0.004(2)
C33 0.039(3) 0.017(3) 0.048(4) -0.005(2) -0.007(3) 0.000(2)
C34 0.037(3) 0.017(3) 0.064(4) 0.007(3) -0.010(3) 0.005(2)
C35 0.040(3) 0.033(3) 0.037(3) 0.013(3) -0.015(3) -0.003(3)
C36 0.025(2) 0.023(3) 0.026(3) 0.004(2) -0.009(2) 0.001(2)

loop_
_geom_bond_atom_site_label_1
_geom_bond_atom_site_label_2
_geom_bond_distance
_geom_bond_site_symmetry_2
_geom_bond_publ_flag
Hg C1 2.042(5) . ?
Hg Cl 2.3184(14) . ?
P N 1.576(4) . ?
P C31 1.802(5) . ?
P C11 1.813(5) . ?
P C21 1.817(5) . ?
N C2 1.393(6) . ?
C1 C6 1.389(7) . ?
C1 C2 1.411(7) . ?
C2 C3 1.397(7) . ?
C3 C4 1.391(7) . ?
C4 C5 1.384(7) . ?
C5 C6 1.396(7) . ?
C5 C7 1.509(7) . ?
C11 C12 1.391(7) . ?
C11 C16 1.399(6) . ?
C12 C13 1.388(7) . ?
C13 C14 1.379(7) . ?
C14 C15 1.378(7) . ?
C15 C16 1.380(7) . ?
C21 C26 1.387(6) . ?
C21 C22 1.389(7) . ?
C22 C23 1.381(7) . ?
C23 C24 1.388(8) . ?
C24 C25 1.380(8) . ?
C25 C26 1.386(7) . ?
C31 C36 1.386(7) . ?
C31 C32 1.398(6) . ?
C32 C33 1.370(7) . ?
C33 C34 1.363(8) . ?
C34 C35 1.381(8) . ?
C35 C36 1.391(7) . ?

loop_
_cod_related_entry_id
_cod_related_entry_database
_cod_related_entry_code
1 ChemSpider 4418875
